data_7231697
loop_
_publ_author_name
'He, Xiaohui'
'Tu, Guangshui'
'Zhang, Feng'
'Huang, Shengmei'
'Cheng, Changwen'
'Zhu, Chuanyi'
'Duan, Yapeng'
'Wang, Suli'
'Chen, Defu'

_publ_section_title
;
 Bis-(salicylaldehyde-benzhydrylimino)nickel complexes with different
 electron groups: crystal structure and their catalytic properties toward
 (co)polymerization of norbornene and 1-hexene
;
_journal_issue 63
_journal_name_full 'RSC Advances'
_journal_page_first 36298
_journal_paper_doi 10.1039/C8RA06561F
_journal_volume 8
_journal_year 2018
_chemical_formula_moiety 'C40 H30 Br2 N2 Ni O2'
_chemical_formula_sum 'C40 H30 Br2 N2 Ni O2'
_chemical_formula_weight 789.15
_chemical_name_systematic
; 
 ? 
;
_space_group_IT_number 14
_symmetry_cell_setting monoclinic
_symmetry_space_group_name_Hall '-P 2ybc'
_symmetry_space_group_name_H-M 'P 1 21/c 1'
_atom_sites_solution_hydrogens geom
_atom_sites_solution_primary direct
_atom_sites_solution_secondary difmap
_audit_creation_method SHELXL-97
_audit_update_record
;
2018-06-22 deposited with the CCDC.
2018-10-19 downloaded from the CCDC.
;
_cell_angle_alpha 90.00
_cell_angle_beta 110.6450(10)
_cell_angle_gamma 90.00
_cell_formula_units_Z 4
_cell_length_a 17.8459(14)
_cell_length_b 9.8816(7)
_cell_length_c 20.2608(16)
_cell_measurement_reflns_used 3803
_cell_measurement_temperature 296(2)
_cell_measurement_theta_max 22.13
_cell_measurement_theta_min 2.32
_cell_volume 3343.5(4)
_computing_cell_refinement 'Bruker SMART'
_computing_data_collection 'Bruker SMART'
_computing_data_reduction 'Bruker SAINT'
_computing_molecular_graphics 'Bruker SHELXTL'
_computing_publication_material 'Bruker SHELXTL'
_computing_structure_refinement 'SHELXL-97 (Sheldrick, 1997)'
_computing_structure_solution 'SHELXS-97 (Sheldrick, 1990)'
_diffrn_ambient_temperature 296(2)
_diffrn_measured_fraction_theta_full 0.992
_diffrn_measured_fraction_theta_max 0.992
_diffrn_measurement_device_type 'CCD area detector'
_diffrn_measurement_method 'phi and omega scans'
_diffrn_radiation_monochromator graphite
_diffrn_radiation_source 'fine-focus sealed tube'
_diffrn_radiation_type MoK\a
_diffrn_radiation_wavelength 0.71073
_diffrn_reflns_av_R_equivalents 0.0685
_diffrn_reflns_av_sigmaI/netI 0.0774
_diffrn_reflns_limit_h_max 22
_diffrn_reflns_limit_h_min -23
_diffrn_reflns_limit_k_max 12
_diffrn_reflns_limit_k_min -12
_diffrn_reflns_limit_l_max 26
_diffrn_reflns_limit_l_min -26
_diffrn_reflns_number 28519
_diffrn_reflns_theta_full 27.76
_diffrn_reflns_theta_max 27.76
_diffrn_reflns_theta_min 2.15
_exptl_absorpt_coefficient_mu 3.009
_exptl_absorpt_correction_T_max 0.637
_exptl_absorpt_correction_T_min 0.491
_exptl_absorpt_correction_type multi-scan
_exptl_crystal_density_diffrn 1.568
_exptl_crystal_density_meas 0
_exptl_crystal_density_method 'not measured'
_exptl_crystal_F_000 1592.0
_exptl_crystal_size_max 0.25
_exptl_crystal_size_mid 0.20
_exptl_crystal_size_min 0.15
_refine_diff_density_max 4.723
_refine_diff_density_min -5.169
_refine_diff_density_rms 0.221
_refine_ls_extinction_method none
_refine_ls_goodness_of_fit_ref 2.001
_refine_ls_hydrogen_treatment constr
_refine_ls_matrix_type full
_refine_ls_number_parameters 187
_refine_ls_number_reflns 7821
_refine_ls_number_restraints 0
_refine_ls_restrained_S_all 2.001
_refine_ls_R_factor_all 0.2086
_refine_ls_R_factor_gt 0.1327
_refine_ls_shift/su_max 0.000
_refine_ls_shift/su_mean 0.000
_refine_ls_structure_factor_coef Fsqd
_refine_ls_weighting_details 'calc w=1/[\s^2^(Fo^2^)+(0.1000P)^2^+0.0000P] where P=(Fo^2^+2Fc^2^)/3'
_refine_ls_weighting_scheme calc
_refine_ls_wR_factor_gt 0.3291
_refine_ls_wR_factor_ref 0.3587
_reflns_number_gt 4229
_reflns_number_total 7821
_reflns_threshold_expression >2sigma(I)
_cod_data_source_file c8ra06561f2.cif
_cod_data_source_block t_CCDC2
_cod_depositor_comments
;
The following automatic conversions were performed:

'_symmetry_cell_setting' value 'Monoclinic' changed to 'monoclinic'
according to
/home/data/users/saulius/crontab/automatic-downloads/rss-feeds/RSC/lib/dictionaries/cif_core.dic
dictionary named 'cif_core.dic' version 2.4.2 from 2011-04-26.

Automatic conversion script
Id: cif_fix_values 4973 2017-02-22 13:04:09Z antanas 
;
_cod_original_sg_symbol_Hall '-P 2ybc  '
_cod_original_sg_symbol_H-M 'P2(1)/c  '
_cod_database_code 7231697

loop_
_symmetry_equiv_pos_as_xyz
'x, y, z'
'-x, y+1/2, -z+1/2'
'-x, -y, -z'
'x, -y-1/2, z-1/2'

loop_
_atom_site_label
_atom_site_type_symbol
_atom_site_fract_x
_atom_site_fract_y
_atom_site_fract_z
_atom_site_U_iso_or_equiv
_atom_site_adp_type
_atom_site_occupancy
_atom_site_symmetry_multiplicity
_atom_site_calc_flag
_atom_site_refinement_flags
Ni1 Ni 0.5000 1.0000 0.5000 0.0246(4) Uiso 1 2 d S
Ni2 Ni 0.0000 1.0000 0.5000 0.0334(5) Uiso 1 2 d S
Br1 Br 0.34412(7) 0.30345(13) 0.44309(6) 0.0549(4) Uiso 1 1 d .
Br2 Br 0.19525(10) 1.66342(18) 0.52457(9) 0.0865(6) Uiso 1 1 d .
O1 O 0.4662(4) 0.8673(7) 0.4340(3) 0.0376(16) Uiso 1 1 d .
O2 O -0.0107(5) 0.8338(8) 0.4583(4) 0.058(2) Uiso 1 1 d .
N1 N 0.4531(4) 0.9120(8) 0.5606(4) 0.0265(17) Uiso 1 1 d .
N2 N 0.0472(5) 1.0637(9) 0.4325(4) 0.0360(19) Uiso 1 1 d .
C1 C 0.2333(8) 1.0350(14) 0.6047(7) 0.062(3) Uiso 1 1 d .
H1A H 0.1900 1.0860 0.5765 0.075 Uiso 1 1 calc R
C2 C 0.3074(7) 1.0448(12) 0.5956(6) 0.050(3) Uiso 1 1 d .
H2A H 0.3134 1.1027 0.5617 0.060 Uiso 1 1 calc R
C3 C 0.3726(5) 0.9669(9) 0.6379(5) 0.029(2) Uiso 1 1 d .
C4 C 0.3609(7) 0.8857(11) 0.6867(5) 0.045(3) Uiso 1 1 d .
H4A H 0.4036 0.8349 0.7159 0.054 Uiso 1 1 calc R
C5 C 0.2866(7) 0.8755(13) 0.6945(6) 0.053(3) Uiso 1 1 d .
H5A H 0.2796 0.8161 0.7276 0.064 Uiso 1 1 calc R
C6 C 0.2248(8) 0.9519(13) 0.6542(6) 0.059(3) Uiso 1 1 d .
H6A H 0.1758 0.9471 0.6606 0.071 Uiso 1 1 calc R
C7 C 0.5229(5) 0.9428(10) 0.6904(4) 0.027(2) Uiso 1 1 d .
C8 C 0.5503(6) 1.0369(12) 0.7452(5) 0.047(3) Uiso 1 1 d .
H8A H 0.5255 1.1207 0.7413 0.056 Uiso 1 1 calc R
C9 C 0.6149(8) 1.0044(14) 0.8054(7) 0.066(4) Uiso 1 1 d .
H9A H 0.6315 1.0677 0.8416 0.079 Uiso 1 1 calc R
C10 C 0.6548(7) 0.8854(13) 0.8142(6) 0.055(3) Uiso 1 1 d .
H10A H 0.6980 0.8664 0.8551 0.066 Uiso 1 1 calc R
C11 C 0.6278(7) 0.7919(13) 0.7584(6) 0.056(3) Uiso 1 1 d .
H11A H 0.6529 0.7083 0.7619 0.067 Uiso 1 1 calc R
C12 C 0.5630(6) 0.8249(11) 0.6975(5) 0.040(2) Uiso 1 1 d .
H12A H 0.5469 0.7631 0.6606 0.048 Uiso 1 1 calc R
C13 C 0.4518(5) 0.9822(9) 0.6266(4) 0.026(2) Uiso 1 1 d .
H13A H 0.4579 1.0790 0.6192 0.032 Uiso 1 1 calc R
C14 C 0.4233(5) 0.7939(10) 0.5519(5) 0.031(2) Uiso 1 1 d .
H14A H 0.4023 0.7641 0.5854 0.037 Uiso 1 1 calc R
C15 C 0.4186(5) 0.7019(9) 0.4961(4) 0.027(2) Uiso 1 1 d .
C16 C 0.4407(5) 0.7476(10) 0.4386(5) 0.031(2) Uiso 1 1 d .
C17 C 0.4310(7) 0.6535(12) 0.3829(6) 0.050(3) Uiso 1 1 d .
H17A H 0.4438 0.6799 0.3440 0.060 Uiso 1 1 calc R
C18 C 0.4034(6) 0.5252(11) 0.3855(5) 0.043(3) Uiso 1 1 d .
H18A H 0.3984 0.4658 0.3486 0.051 Uiso 1 1 calc R
C19 C 0.3825(6) 0.4815(10) 0.4423(5) 0.034(2) Uiso 1 1 d .
C20 C 0.3901(6) 0.5690(10) 0.4959(5) 0.035(2) Uiso 1 1 d .
H20A H 0.3759 0.5403 0.5337 0.042 Uiso 1 1 calc R
C21 C -0.1241(8) 1.1437(14) 0.2201(7) 0.062(3) Uiso 1 1 d .
H21 H -0.1397 1.2300 0.2022 0.074 Uiso 1 1 calc R
C22 C -0.1674(7) 1.0315(13) 0.1871(6) 0.056(3) Uiso 1 1 d .
H22 H -0.2123 1.0409 0.1464 0.067 Uiso 1 1 calc R
C23 C -0.1440(8) 0.9107(14) 0.2144(7) 0.064(4) Uiso 1 1 d .
H23 H -0.1746 0.8359 0.1933 0.076 Uiso 1 1 calc R
C24 C -0.0753(7) 0.8905(12) 0.2735(6) 0.050(3) Uiso 1 1 d .
H24 H -0.0594 0.8038 0.2905 0.060 Uiso 1 1 calc R
C25 C -0.0316(6) 1.0018(10) 0.3063(5) 0.033(2) Uiso 1 1 d .
C26 C -0.0566(7) 1.1260(13) 0.2806(6) 0.053(3) Uiso 1 1 d .
H26 H -0.0283 1.2016 0.3037 0.064 Uiso 1 1 calc R
C27 C 0.1196(6) 0.9866(10) 0.3531(5) 0.032(2) Uiso 1 1 d .
C28 C 0.1941(7) 0.9581(12) 0.4063(6) 0.051(3) Uiso 1 1 d .
H28 H 0.1950 0.9405 0.4517 0.062 Uiso 1 1 calc R
C29 C 0.2645(7) 0.9553(12) 0.3945(6) 0.048(3) Uiso 1 1 d .
H29 H 0.3118 0.9317 0.4305 0.058 Uiso 1 1 calc R
C30 C 0.2651(7) 0.9881(12) 0.3276(6) 0.052(3) Uiso 1 1 d .
H30 H 0.3130 0.9878 0.3192 0.063 Uiso 1 1 calc R
C31 C 0.1947(7) 1.0211(11) 0.2743(6) 0.051(3) Uiso 1 1 d .
H31 H 0.1951 1.0440 0.2300 0.061 Uiso 1 1 calc R
C32 C 0.1223(7) 1.0199(11) 0.2869(6) 0.043(3) Uiso 1 1 d .
H32 H 0.0751 1.0419 0.2504 0.052 Uiso 1 1 calc R
C33 C 0.0455(5) 0.9762(10) 0.3716(5) 0.032(2) Uiso 1 1 d .
H33 H 0.0426 0.8824 0.3862 0.038 Uiso 1 1 calc R
C34 C 0.0817(6) 1.1787(10) 0.4358(6) 0.042(3) Uiso 1 1 d .
H34 H 0.1047 1.1951 0.4019 0.050 Uiso 1 1 calc R
C35 C 0.0887(6) 1.2840(11) 0.4855(5) 0.038(2) Uiso 1 1 d .
C36 C 0.1320(6) 1.4055(11) 0.4826(6) 0.046(3) Uiso 1 1 d .
H36 H 0.1572 1.4142 0.4496 0.056 Uiso 1 1 calc R
C37 C 0.1353(7) 1.5041(12) 0.5273(6) 0.048(3) Uiso 1 1 d .
C38 C 0.0969(7) 1.5000(13) 0.5753(6) 0.055(3) Uiso 1 1 d .
H38 H 0.0997 1.5741 0.6043 0.066 Uiso 1 1 calc R
C39 C -0.0500(6) 0.7245(11) 0.4648(5) 0.042(3) Uiso 1 1 d .
C40 C -0.0552(7) 0.6107(12) 0.4195(6) 0.048(3) Uiso 1 1 d .
H40 H -0.0298 0.6132 0.3866 0.058 Uiso 1 1 calc R

loop_
_atom_type_symbol
_atom_type_description
_atom_type_scat_dispersion_real
_atom_type_scat_dispersion_imag
_atom_type_scat_source
C C 0.0033 0.0016 'International Tables Vol C Tables 4.2.6.8 and 6.1.1.4'
H H 0.0000 0.0000 'International Tables Vol C Tables 4.2.6.8 and 6.1.1.4'
N N 0.0061 0.0033 'International Tables Vol C Tables 4.2.6.8 and 6.1.1.4'
O O 0.0106 0.0060 'International Tables Vol C Tables 4.2.6.8 and 6.1.1.4'
Ni Ni 0.3393 1.1124 'International Tables Vol C Tables 4.2.6.8 and 6.1.1.4'
Br Br -0.2901 2.4595 'International Tables Vol C Tables 4.2.6.8 and 6.1.1.4'

loop_
_geom_angle_atom_site_label_1
_geom_angle_atom_site_label_2
_geom_angle_atom_site_label_3
_geom_angle
_geom_angle_site_symmetry_1
_geom_angle_site_symmetry_3
O1 Ni1 O1 180.000(1) . 3_676
O1 Ni1 N1 92.1(3) . .
O1 Ni1 N1 87.9(3) 3_676 .
O1 Ni1 N1 87.9(3) . 3_676
O1 Ni1 N1 92.1(3) 3_676 3_676
N1 Ni1 N1 180.000(1) . 3_676
O2 Ni2 O2 180.000(2) . 3_576
O2 Ni2 N2 91.9(4) . 3_576
O2 Ni2 N2 88.1(4) 3_576 3_576
O2 Ni2 N2 88.1(4) . .
O2 Ni2 N2 91.9(4) 3_576 .
N2 Ni2 N2 180.000(1) 3_576 .
C16 O1 Ni1 130.3(6) . .
C39 O2 Ni2 131.4(7) . .
C14 N1 C13 114.1(7) . .
C14 N1 Ni1 125.8(6) . .
C13 N1 Ni1 120.1(6) . .
C34 N2 C33 115.2(9) . .
C34 N2 Ni2 124.6(7) . .
C33 N2 Ni2 120.2(6) . .
C6 C1 C2 120.0(13) . .
C6 C1 H1A 120.0 . .
C2 C1 H1A 120.0 . .
C1 C2 C3 119.9(11) . .
C1 C2 H2A 120.0 . .
C3 C2 H2A 120.0 . .
C4 C3 C2 117.7(10) . .
C4 C3 C13 124.4(9) . .
C2 C3 C13 117.9(9) . .
C3 C4 C5 121.8(11) . .
C3 C4 H4A 119.1 . .
C5 C4 H4A 119.1 . .
C6 C5 C4 119.8(12) . .
C6 C5 H5A 120.1 . .
C4 C5 H5A 120.1 . .
C1 C6 C5 120.7(13) . .
C1 C6 H6A 119.6 . .
C5 C6 H6A 119.6 . .
C12 C7 C8 117.8(9) . .
C12 C7 C13 124.6(8) . .
C8 C7 C13 117.5(9) . .
C9 C8 C7 119.6(11) . .
C9 C8 H8A 120.2 . .
C7 C8 H8A 120.2 . .
C10 C9 C8 123.5(13) . .
C10 C9 H9A 118.3 . .
C8 C9 H9A 118.3 . .
C9 C10 C11 116.7(12) . .
C9 C10 H10A 121.7 . .
C11 C10 H10A 121.7 . .
C12 C11 C10 119.8(12) . .
C12 C11 H11A 120.1 . .
C10 C11 H11A 120.1 . .
C7 C12 C11 122.6(10) . .
C7 C12 H12A 118.7 . .
C11 C12 H12A 118.7 . .
C7 C13 N1 111.7(7) . .
C7 C13 C3 113.0(7) . .
N1 C13 C3 113.1(7) . .
C7 C13 H13A 106.1 . .
N1 C13 H13A 106.1 . .
C3 C13 H13A 106.1 . .
N1 C14 C15 126.8(9) . .
N1 C14 H14A 116.6 . .
C15 C14 H14A 116.6 . .
C20 C15 C16 119.7(8) . .
C20 C15 C14 121.1(8) . .
C16 C15 C14 119.2(9) . .
O1 C16 C17 119.5(9) . .
O1 C16 C15 123.8(8) . .
C17 C16 C15 116.7(9) . .
C18 C17 C16 121.2(11) . .
C18 C17 H17A 119.4 . .
C16 C17 H17A 119.4 . .
C17 C18 C19 121.5(10) . .
C17 C18 H18A 119.2 . .
C19 C18 H18A 119.2 . .
C20 C19 C18 118.8(10) . .
C20 C19 Br1 121.3(8) . .
C18 C19 Br1 119.9(7) . .
C19 C20 C15 122.0(9) . .
C19 C20 H20A 119.0 . .
C15 C20 H20A 119.0 . .
C22 C21 C26 119.2(13) . .
C22 C21 H21 120.4 . .
C26 C21 H21 120.4 . .
C23 C22 C21 118.8(13) . .
C23 C22 H22 120.6 . .
C21 C22 H22 120.6 . .
C22 C23 C24 122.9(13) . .
C22 C23 H23 118.6 . .
C24 C23 H23 118.6 . .
C25 C24 C23 118.5(11) . .
C25 C24 H24 120.7 . .
C23 C24 H24 120.7 . .
C26 C25 C24 119.1(10) . .
C26 C25 C33 123.4(9) . .
C24 C25 C33 117.5(9) . .
C25 C26 C21 121.4(12) . .
C25 C26 H26 119.3 . .
C21 C26 H26 119.3 . .
C32 C27 C28 115.9(10) . .
C32 C27 C33 126.0(9) . .
C28 C27 C33 118.1(9) . .
C29 C28 C27 123.3(11) . .
C29 C28 H28 118.4 . .
C27 C28 H28 118.4 . .
C28 C29 C30 119.3(11) . .
C28 C29 H29 120.3 . .
C30 C29 H29 120.3 . .
C31 C30 C29 120.0(12) . .
C31 C30 H30 120.0 . .
C29 C30 H30 120.0 . .
C30 C31 C32 120.0(11) . .
C30 C31 H31 120.0 . .
C32 C31 H31 120.0 . .
C27 C32 C31 121.5(10) . .
C27 C32 H32 119.3 . .
C31 C32 H32 119.3 . .
N2 C33 C27 113.8(8) . .
N2 C33 C25 111.2(7) . .
C27 C33 C25 111.6(7) . .
N2 C33 H33 106.6 . .
C27 C33 H33 106.6 . .
C25 C33 H33 106.6 . .
N2 C34 C35 127.3(10) . .
N2 C34 H34 116.3 . .
C35 C34 H34 116.3 . .
C39 C35 C34 121.2(10) 3_576 .
C39 C35 C36 119.0(10) 3_576 .
C34 C35 C36 119.7(10) . .
C37 C36 C35 118.8(11) . .
C37 C36 H36 120.6 . .
C35 C36 H36 120.6 . .
C36 C37 C38 123.6(12) . .
C36 C37 Br2 118.6(9) . .
C38 C37 Br2 117.9(9) . .
C40 C38 C37 120.4(12) 3_576 .
C40 C38 H38 119.8 3_576 .
C37 C38 H38 119.8 . .
O2 C39 C35 122.2(10) . 3_576
O2 C39 C40 119.6(10) . .
C35 C39 C40 118.2(10) 3_576 .
C38 C40 C39 120.0(11) 3_576 .
C38 C40 H40 120.0 3_576 .
C39 C40 H40 120.0 . .

loop_
_geom_bond_atom_site_label_1
_geom_bond_atom_site_label_2
_geom_bond_distance
_geom_bond_site_symmetry_2
Ni1 O1 1.817(7) .
Ni1 O1 1.817(7) 3_676
Ni1 N1 1.921(7) .
Ni1 N1 1.921(7) 3_676
Ni2 O2 1.826(8) .
Ni2 O2 1.826(8) 3_576
Ni2 N2 1.947(8) 3_576
Ni2 N2 1.947(8) .
Br1 C19 1.890(10) .
Br2 C37 1.915(12) .
O1 C16 1.283(12) .
O2 C39 1.319(13) .
N1 C14 1.268(11) .
N1 C13 1.513(11) .
N2 C34 1.283(13) .
N2 C33 1.498(12) .
C1 C6 1.345(17) .
C1 C2 1.401(17) .
C1 H1A 0.9300 .
C2 C3 1.406(14) .
C2 H2A 0.9300 .
C3 C4 1.345(14) .
C3 C13 1.519(12) .
C4 C5 1.394(16) .
C4 H4A 0.9300 .
C5 C6 1.349(16) .
C5 H5A 0.9300 .
C6 H6A 0.9300 .
C7 C12 1.347(13) .
C7 C8 1.397(14) .
C7 C13 1.509(11) .
C8 C9 1.389(15) .
C8 H8A 0.9300 .
C9 C10 1.354(16) .
C9 H9A 0.9300 .
C10 C11 1.407(16) .
C10 H10A 0.9300 .
C11 C12 1.399(14) .
C11 H11A 0.9300 .
C12 H12A 0.9300 .
C13 H13A 0.9800 .
C14 C15 1.430(12) .
C14 H14A 0.9300 .
C15 C20 1.408(13) .
C15 C16 1.430(12) .
C16 C17 1.424(14) .
C17 C18 1.368(15) .
C17 H17A 0.9300 .
C18 C19 1.397(14) .
C18 H18A 0.9300 .
C19 C20 1.358(13) .
C20 H20A 0.9300 .
C21 C22 1.382(17) .
C21 C26 1.393(16) .
C21 H21 0.9300 .
C22 C23 1.320(17) .
C22 H22 0.9300 .
C23 C24 1.393(15) .
C23 H23 0.9300 .
C24 C25 1.376(14) .
C24 H24 0.9300 .
C25 C26 1.347(14) .
C25 C33 1.557(12) .
C26 H26 0.9300 .
C27 C32 1.399(14) .
C27 C28 1.414(14) .
C27 C33 1.500(13) .
C28 C29 1.360(16) .
C28 H28 0.9300 .
C29 C30 1.396(15) .
C29 H29 0.9300 .
C30 C31 1.376(15) .
C30 H30 0.9300 .
C31 C32 1.401(16) .
C31 H31 0.9300 .
C32 H32 0.9300 .
C33 H33 0.9800 .
C34 C35 1.422(14) .
C34 H34 0.9300 .
C35 C39 1.410(14) 3_576
C35 C36 1.440(15) .
C36 C37 1.318(15) .
C36 H36 0.9300 .
C37 C38 1.373(16) .
C38 C40 1.348(16) 3_576
C38 H38 0.9300 .
C39 C35 1.410(14) 3_576
C39 C40 1.434(15) .
C40 C38 1.348(16) 3_576
C40 H40 0.9300 .
